data_7033985
loop_
_publ_author_name
'Li, Yingguo'
'Yu, Dawei'
'Dai, Zhongran'
'Zhang, Jinjin'
'Shao, Yongliang'
'Tang, Ning'
'Wu, Jincai'

_publ_section_title
;
 Bulky metallocavitands with a chiral cavity constructed by aluminum and
 magnesium atrane-likes: enantioselective recognition and separation of
 racemic alcohols.
;
_journal_issue 12
_journal_name_full 'Dalton transactions (Cambridge, England : 2003)'
_journal_page_first 5692
_journal_page_last 5702
_journal_paper_doi 10.1039/c4dt03848g
_journal_volume 44
_journal_year 2015
_chemical_absolute_configuration unk
_chemical_formula_moiety 'C120 H165 Mg4 N3 O15'
_chemical_formula_sum 'C120 H165 Mg4 N3 O15'
_chemical_formula_weight 1986.79
_chemical_name_systematic
;
 ? 
;
_space_group_crystal_system trigonal
_space_group_IT_number 150
_space_group_name_Hall 'P 3 2"'
_space_group_name_H-M_alt 'P 3 2 1'
_symmetry_space_group_name_Hall 'P 3 2"'
_symmetry_space_group_name_H-M 'P 3 2 1'
_atom_sites_solution_hydrogens geom
_atom_sites_solution_primary direct
_atom_sites_solution_secondary difmap
_audit_creation_date 2015-01-21
_audit_creation_method
;
Olex2 1.2
(compiled 2015.01.19 svn.r3143 for OlexSys, GUI svn.r4992)
;
_audit_update_record
;
2015-01-21 deposited with the CCDC.
2015-02-10 downloaded from the CCDC.
;
_cell_angle_alpha 90.00
_cell_angle_beta 90.00
_cell_angle_gamma 120.00
_cell_formula_units_Z 2
_cell_length_a 21.817(3)
_cell_length_b 21.817(3)
_cell_length_c 16.960(3)
_cell_measurement_reflns_used 2562
_cell_measurement_temperature 99.99(10)
_cell_measurement_theta_max 28.4680
_cell_measurement_theta_min 3.0889
_cell_volume 6991.1(18)
_computing_cell_refinement
;
CrysAlisPro, Agilent Technologies,
Version 1.171.36.20 (release 27-06-2012 CrysAlis171 .NET)
(compiled Jul 11 2012,15:38:31)
;
_computing_data_collection
;
CrysAlisPro, Agilent Technologies,
Version 1.171.36.20 (release 27-06-2012 CrysAlis171 .NET)
(compiled Jul 11 2012,15:38:31)
;
_computing_data_reduction
;
CrysAlisPro, Agilent Technologies,
Version 1.171.36.20 (release 27-06-2012 CrysAlis171 .NET)
(compiled Jul 11 2012,15:38:31)
;
_computing_molecular_graphics 'Olex2 (Dolomanov et al., 2009)'
_computing_publication_material 'Olex2 (Dolomanov et al., 2009)'
_computing_structure_refinement 'XL (Sheldrick, 2008)'
_computing_structure_solution 'SHELXS-97 (Sheldrick, 1990)'
_diffrn_ambient_temperature 99.99(10)
_diffrn_detector_area_resol_mean 16.0733
_diffrn_measured_fraction_theta_full 0.991
_diffrn_measured_fraction_theta_max 0.919
_diffrn_measurement_details
;
  1 omega   17.00   78.00   1.0000   10.0000
omega____ theta____ kappa____ phi______ frames
    -       22.6305 -128.0000  -65.0000 61

  2 omega  -46.00   51.00   1.0000   10.0000
omega____ theta____ kappa____ phi______ frames
    -       22.6305  -77.0000  -30.0000 97
;
_diffrn_measurement_device_type 'SuperNova, Dual, Cu at zero, Eos'
_diffrn_measurement_method '\w scans'
_diffrn_orient_matrix_UB_11 -0.0006821000
_diffrn_orient_matrix_UB_12 0.0321395000
_diffrn_orient_matrix_UB_13 0.0026397000
_diffrn_orient_matrix_UB_21 0.0375220000
_diffrn_orient_matrix_UB_22 0.0193615000
_diffrn_orient_matrix_UB_23 0.0004808000
_diffrn_orient_matrix_UB_31 0.0002993000
_diffrn_orient_matrix_UB_32 0.0022013000
_diffrn_orient_matrix_UB_33 -0.0416995000
_diffrn_radiation_monochromator mirror
_diffrn_radiation_type MoK\a
_diffrn_radiation_wavelength 0.71073
_diffrn_reflns_av_R_equivalents 0.0610
_diffrn_reflns_av_unetI/netI 0.1244
_diffrn_reflns_limit_h_max 11
_diffrn_reflns_limit_h_min -27
_diffrn_reflns_limit_k_max 28
_diffrn_reflns_limit_k_min -22
_diffrn_reflns_limit_l_max 11
_diffrn_reflns_limit_l_min -22
_diffrn_reflns_number 20450
_diffrn_reflns_theta_full 25.00
_diffrn_reflns_theta_max 28.53
_diffrn_reflns_theta_min 3.10
_diffrn_source 'SuperNova (Mo) X-ray Source'
_exptl_absorpt_coefficient_mu 0.077
_exptl_absorpt_correction_T_max 1.00000
_exptl_absorpt_correction_T_min 0.82362
_exptl_absorpt_correction_type multi-scan
_exptl_absorpt_process_details
;
CrysAlisPro, Agilent Technologies,
Version 1.171.36.20 (release 27-06-2012 CrysAlis171 .NET)
(compiled Jul 11 2012,15:38:31)
Empirical absorption correction using spherical harmonics,
 implemented in SCALE3 ABSPACK scaling algorithm.
;
_exptl_crystal_colour 'clear light colourless'
_exptl_crystal_density_diffrn 0.944
_exptl_crystal_density_method 'not measured'
_exptl_crystal_description block
_exptl_crystal_F_000 2148
_exptl_crystal_size_max 0.3
_exptl_crystal_size_mid 0.3
_exptl_crystal_size_min 0.3
_platon_squeeze_details
;
one disordered protonated triethyl amine cation
and other disordered things can not modelled.
;
_refine_diff_density_max 0.344
_refine_diff_density_min -0.244
_refine_diff_density_rms 0.058
_refine_ls_abs_structure_details 'Flack H D (1983), Acta Cryst. A39, 876-881'
_refine_ls_abs_structure_Flack -0.8(4)
_refine_ls_extinction_method none
_refine_ls_goodness_of_fit_ref 0.900
_refine_ls_hydrogen_treatment mixed
_refine_ls_matrix_type full
_refine_ls_number_parameters 443
_refine_ls_number_reflns 10342
_refine_ls_number_restraints 3
_refine_ls_restrained_S_all 0.900
_refine_ls_R_factor_all 0.1618
_refine_ls_R_factor_gt 0.0897
_refine_ls_shift/su_max 0.046
_refine_ls_shift/su_mean 0.003
_refine_ls_structure_factor_coef Fsqd
_refine_ls_weighting_details 'calc w=1/[\s^2^(Fo^2^)+(0.1301P)^2^+0.0000P] where P=(Fo^2^+2Fc^2^)/3'
_refine_ls_weighting_scheme calc
_refine_ls_wR_factor_gt 0.2114
_refine_ls_wR_factor_ref 0.2538
_reflns_number_gt 4669
_reflns_number_total 10342
_reflns_threshold_expression >2sigma(I)
_cod_data_source_file c4dt03848g2.cif
_cod_data_source_block 4
_cod_depositor_comments 'Adding full bibliography for 7033982--7033987.cif.'
_cod_database_code 7033985
_reflns_odcompleteness_completeness 99.77
_reflns_odcompleteness_iscentric 1
_reflns_odcompleteness_theta 26.32
_olex2_refinement_description
;
1. Fixed Uiso
 At 1.2 times of:
  All C(H) groups, All C(H,H) groups
 At 1.5 times of:
  All C(H,H,H) groups, All O(H) groups
2. Restrained distances
 O5-H5
 0.85 with sigma of 0.01
 C34-H5
 1.992074 with sigma of 0.02
 Mg4-H5
 2.735796 with sigma of 0.02
3.a Ternary CH refined with riding coordinates:
 C32(H32)
3.b Secondary CH2 refined with riding coordinates:
 C7(H7A,H7B), C22(H22A,H22B)
3.c Aromatic/amide H refined with riding coordinates:
 C5(H5A), C20(H20), C3(H3), C34(H34), C39(H39), C18(H18), C40(H40), C36(H36),
 C37(H37), C38(H38)
3.d Idealised Me refined as rotating group:
 C9(H9A,H9B,H9C), C10(H10A,H10B,H10C), C33(H33A,H33B,H33C), C11(H11A,H11B,
 H11C), C14(H14A,H14B,H14C), C25(H25A,H25B,H25C), C15(H15A,H15B,H15C), C26(H26A,
 H26B,H26C), C28(H28A,H28B,H28C), C30(H30A,H30B,H30C), C24(H24A,H24B,H24C),
 C29(H29A,H29B,H29C), C13(H13A,H13B,H13C)
;
_olex2_submission_special_instructions 'No special instructions were received'

loop_
_space_group_symop_id
_space_group_symop_operation_xyz
1 'x, y, z'
2 '-y, x-y, z'
3 '-x+y, -x, z'
4 'y, x, -z'
5 '-x, -x+y, -z'
6 'x-y, -y, -z'

loop_
_atom_site_label
_atom_site_type_symbol
_atom_site_fract_x
_atom_site_fract_y
_atom_site_fract_z
_atom_site_U_iso_or_equiv
_atom_site_adp_type
_atom_site_occupancy
_atom_site_calc_flag
_atom_site_site_symmetry_order
_atom_site_refinement_flags_posn
_atom_site_refinement_flags_adp
_atom_site_refinement_flags_occupancy
Mg1 Mg 0.50478(5) 0.20349(5) 0.16683(6) 0.0515(3) Uani 1 d 1 . . .
Mg4 Mg 0.6667 0.3333 0.25875(10) 0.0477(4) Uani 1 d 3 DS T P
O5 O 0.75114(10) 0.34941(11) 0.33128(11) 0.0633(6) Uani 1 d 1 D . .
H5 H 0.7741(4) 0.3265(4) 0.3273(13) 0.095 Uiso 1 d 1 DR . .
O2 O 0.46834(10) 0.17087(10) 0.27253(12) 0.0595(6) Uani 1 d 1 . . .
O1 O 0.47362(9) 0.16352(10) 0.06403(11) 0.0533(6) Uani 1 d 1 . . .
O3 O 0.57793(9) 0.30968(9) 0.18763(11) 0.0504(5) Uani 1 d 1 . . .
O4 O 0.59709(9) 0.41930(9) 0.17307(11) 0.0506(5) Uani 1 d 1 . . .
N1 N 0.43829(12) 0.25333(13) 0.15236(16) 0.0588(8) Uani 1 d 1 . . .
C8 C 0.52911(15) 0.16058(15) -0.09082(17) 0.0550(8) Uani 1 d 1 . . .
C31 C 0.55974(14) 0.35460(15) 0.16478(17) 0.0500(8) Uani 1 d 1 . . .
C1 C 0.45076(14) 0.18380(15) 0.00347(19) 0.0525(8) Uani 1 d 1 . . .
C32 C 0.48814(15) 0.32543(16) 0.12373(19) 0.0558(9) Uani 1 d 1 . . .
H32 H 0.4970 0.3196 0.0683 0.067 Uiso 1 calc 1 R . .
C9 C 0.59727(15) 0.21177(17) -0.04754(19) 0.0598(9) Uani 1 d 1 . . .
H9A H 0.6119 0.2594 -0.0633 0.090 Uiso 1 calc 1 GR . .
H9B H 0.6337 0.2010 -0.0604 0.090 Uiso 1 calc 1 GR . .
H9C H 0.5890 0.2071 0.0083 0.090 Uiso 1 calc 1 GR . .
C17 C 0.35832(18) 0.07313(17) 0.3206(2) 0.0688(11) Uani 1 d 1 . . .
C2 C 0.47130(14) 0.18080(15) -0.07558(19) 0.0546(8) Uani 1 d 1 . . .
C6 C 0.40308(14) 0.20861(16) 0.0148(2) 0.0618(9) Uani 1 d 1 . . .
C5 C 0.37546(17) 0.22702(18) -0.0505(2) 0.0788(12) Uani 1 d 1 . . .
H5A H 0.3439 0.2432 -0.0415 0.095 Uiso 1 calc 1 R . .
C10 C 0.54693(18) 0.16544(19) -0.17847(19) 0.0751(11) Uani 1 d 1 . . .
H10A H 0.5702 0.2141 -0.1948 0.113 Uiso 1 calc 1 GR . .
H10B H 0.5041 0.1388 -0.2082 0.113 Uiso 1 calc 1 GR . .
H10C H 0.5777 0.1465 -0.1875 0.113 Uiso 1 calc 1 GR . .
C20 C 0.29580(19) 0.1558(2) 0.2821(3) 0.0975(14) Uani 1 d 1 . . .
H20 H 0.2758 0.1836 0.2702 0.117 Uiso 1 calc 1 R . .
C4 C 0.39298(17) 0.22195(17) -0.1241(2) 0.0704(10) Uani 1 d 1 . . .
C23 C 0.38945(19) 0.02830(18) 0.3414(2) 0.0731(12) Uani 1 d 1 . . .
C3 C 0.44258(16) 0.20031(15) -0.1356(2) 0.0609(9) Uani 1 d 1 . . .
H3 H 0.4570 0.1991 -0.1869 0.073 Uiso 1 calc 1 R . .
C19 C 0.25262(18) 0.0868(2) 0.3150(3) 0.0994(15) Uani 1 d 1 . . .
C33 C 0.46195(16) 0.37904(18) 0.1232(2) 0.0746(11) Uani 1 d 1 . . .
H33A H 0.4142 0.3565 0.1038 0.112 Uiso 1 calc 1 GR . .
H33B H 0.4919 0.4181 0.0895 0.112 Uiso 1 calc 1 GR . .
H33C H 0.4634 0.3960 0.1758 0.112 Uiso 1 calc 1 GR . .
C7 C 0.37889(14) 0.21260(17) 0.0985(2) 0.0645(10) Uani 1 d 1 . . .
H7A H 0.3494 0.2343 0.0966 0.077 Uiso 1 calc 1 R . .
H7B H 0.3503 0.1650 0.1190 0.077 Uiso 1 calc 1 R . .
C21 C 0.36557(18) 0.18118(18) 0.2678(2) 0.0709(10) Uani 1 d 1 . . .
C16 C 0.39881(17) 0.14235(17) 0.28635(19) 0.0627(10) Uani 1 d 1 . . .
C11 C 0.50164(16) 0.08403(15) -0.06253(19) 0.0601(9) Uani 1 d 1 . . .
H11A H 0.5386 0.0725 -0.0676 0.090 Uiso 1 calc 1 GR . .
H11B H 0.4618 0.0521 -0.0941 0.090 Uiso 1 calc 1 GR . .
H11C H 0.4874 0.0798 -0.0083 0.090 Uiso 1 calc 1 GR . .
C14 C 0.2929(2) 0.2435(3) -0.1710(4) 0.142(2) Uani 1 d 1 . . .
H14A H 0.2598 0.1987 -0.1482 0.213 Uiso 1 calc 1 GR . .
H14B H 0.2716 0.2527 -0.2156 0.213 Uiso 1 calc 1 GR . .
H14C H 0.3059 0.2803 -0.1325 0.213 Uiso 1 calc 1 GR . .
C25 C 0.3342(2) -0.04688(19) 0.3663(3) 0.1013(16) Uani 1 d 1 . . .
H25A H 0.3053 -0.0447 0.4077 0.152 Uiso 1 calc 1 GR . .
H25B H 0.3577 -0.0714 0.3849 0.152 Uiso 1 calc 1 GR . .
H25C H 0.3049 -0.0717 0.3220 0.152 Uiso 1 calc 1 GR . .
C22 C 0.41035(17) 0.25469(16) 0.2325(2) 0.0682(10) Uani 1 d 1 . . .
H22A H 0.3820 0.2774 0.2290 0.082 Uiso 1 calc 1 R . .
H22B H 0.4498 0.2828 0.2674 0.082 Uiso 1 calc 1 R . .
C15 C 0.3426(3) 0.1909(3) -0.2596(3) 0.294(2) Uani 1 d 1 . . .
H15A H 0.3824 0.1852 -0.2725 0.441 Uiso 1 calc 1 GR . .
H15B H 0.3285 0.2066 -0.3054 0.441 Uiso 1 calc 1 GR . .
H15C H 0.3040 0.1464 -0.2422 0.441 Uiso 1 calc 1 GR . .
C12 C 0.36185(19) 0.24169(18) -0.1987(2) 0.0835(11) Uani 1 d 1 . . .
C34 C 0.8019(2) 0.4213(2) 0.3650(2) 0.1036(14) Uani 1 d 1 D . .
H34 H 0.8220 0.4616 0.3336 0.124 Uiso 1 calc 1 R . .
C39 C 0.7917(3) 0.3748(4) 0.5764(3) 0.173(3) Uani 1 d 1 . . .
H39 H 0.7650 0.3348 0.6071 0.207 Uiso 1 calc 1 R . .
C26 C 0.4324(2) 0.02200(19) 0.2735(2) 0.0886(12) Uani 1 d 1 . . .
H26A H 0.4040 0.0070 0.2266 0.133 Uiso 1 calc 1 GR . .
H26B H 0.4462 -0.0121 0.2871 0.133 Uiso 1 calc 1 GR . .
H26C H 0.4739 0.0671 0.2645 0.133 Uiso 1 calc 1 GR . .
C18 C 0.2859(2) 0.0506(2) 0.3306(2) 0.0829(13) Uani 1 d 1 . . .
H18 H 0.2579 0.0051 0.3504 0.099 Uiso 1 calc 1 R . .
C27 C 0.1737(2) 0.0588(2) 0.3325(4) 0.129(2) Uani 1 d 1 . . .
C28 C 0.1393(3) -0.0096(4) 0.3730(4) 0.178(3) Uani 1 d 1 . . .
H28A H 0.1328 -0.0461 0.3367 0.266 Uiso 1 calc 1 GR . .
H28B H 0.0941 -0.0193 0.3928 0.266 Uiso 1 calc 1 GR . .
H28C H 0.1685 -0.0084 0.4161 0.266 Uiso 1 calc 1 GR . .
C40 C 0.7775(3) 0.3663(3) 0.4976(3) 0.1378(18) Uani 1 d 1 . . .
H40 H 0.7424 0.3232 0.4776 0.165 Uiso 1 calc 1 R . .
C35 C 0.8178(2) 0.4248(3) 0.4468(3) 0.1220(13) Uani 1 d 1 . . .
C30 C 0.1389(3) 0.0700(6) 0.2664(4) 0.229(5) Uani 1 d 1 . . .
H30A H 0.1660 0.1184 0.2494 0.343 Uiso 1 calc 1 GR . .
H30B H 0.0924 0.0598 0.2818 0.343 Uiso 1 calc 1 GR . .
H30C H 0.1353 0.0393 0.2239 0.343 Uiso 1 calc 1 GR . .
C24 C 0.4380(2) 0.0626(2) 0.4129(2) 0.1043(18) Uani 1 d 1 . . .
H24A H 0.4757 0.1088 0.3987 0.157 Uiso 1 calc 1 GR . .
H24B H 0.4574 0.0337 0.4293 0.157 Uiso 1 calc 1 GR . .
H24C H 0.4111 0.0666 0.4553 0.157 Uiso 1 calc 1 GR . .
C29 C 0.1703(3) 0.0977(6) 0.4037(6) 0.301(5) Uani 1 d 1 . . .
H29A H 0.2144 0.1177 0.4317 0.451 Uiso 1 calc 1 GR . .
H29B H 0.1326 0.0655 0.4375 0.451 Uiso 1 calc 1 GR . .
H29C H 0.1617 0.1349 0.3874 0.451 Uiso 1 calc 1 GR . .
C36 C 0.8675(3) 0.4869(3) 0.4823(4) 0.172(2) Uani 1 d 1 . . .
H36 H 0.8929 0.5270 0.4512 0.206 Uiso 1 calc 1 R . .
C37 C 0.8810(3) 0.4917(3) 0.5617(3) 0.172(2) Uani 1 d 1 . . .
H37 H 0.9173 0.5329 0.5838 0.207 Uiso 1 calc 1 R . .
C38 C 0.8344(4) 0.4275(4) 0.6124(3) 0.179(3) Uani 1 d 1 . . .
H38 H 0.8382 0.4283 0.6670 0.214 Uiso 1 calc 1 R . .
C13 C 0.4116(3) 0.3165(3) -0.2208(3) 0.123(2) Uani 1 d 1 . . .
H13A H 0.4327 0.3438 -0.1740 0.185 Uiso 1 calc 1 GR . .
H13B H 0.3862 0.3355 -0.2481 0.185 Uiso 1 calc 1 GR . .
H13C H 0.4479 0.3186 -0.2544 0.185 Uiso 1 calc 1 GR . .

loop_
_atom_site_aniso_label
_atom_site_aniso_U_11
_atom_site_aniso_U_22
_atom_site_aniso_U_33
_atom_site_aniso_U_23
_atom_site_aniso_U_13
_atom_site_aniso_U_12
Mg1 0.0412(4) 0.0452(5) 0.0619(6) -0.0022(4) 0.0045(4) 0.0171(4)
Mg4 0.0455(6) 0.0455(6) 0.0523(9) 0.000 0.000 0.0227(3)
O5 0.0640(10) 0.0705(12) 0.0571(11) -0.0079(9) -0.0084(9) 0.0349(9)
O2 0.0564(10) 0.0456(10) 0.0682(12) 0.0036(9) 0.0208(10) 0.0194(8)
O1 0.0402(8) 0.0561(10) 0.0661(12) -0.0013(9) -0.0021(9) 0.0260(7)
O3 0.0416(8) 0.0504(10) 0.0581(11) -0.0058(8) 0.0016(8) 0.0222(7)
O4 0.0481(9) 0.0404(9) 0.0619(11) -0.0010(8) 0.0026(9) 0.0211(7)
N1 0.0375(11) 0.0437(12) 0.0844(17) 0.0019(12) 0.0148(11) 0.0124(10)
C8 0.0524(14) 0.0499(14) 0.0621(17) -0.0118(12) -0.0060(13) 0.0252(12)
C31 0.0425(13) 0.0549(15) 0.0540(16) 0.0046(13) 0.0080(12) 0.0253(11)
C1 0.0400(12) 0.0457(14) 0.0715(19) -0.0085(13) -0.0102(13) 0.0212(11)
C32 0.0390(13) 0.0518(16) 0.0696(19) 0.0038(14) 0.0024(14) 0.0174(12)
C9 0.0426(14) 0.0599(16) 0.076(2) 0.0028(15) -0.0001(14) 0.0245(12)
C17 0.0600(18) 0.0495(17) 0.078(2) -0.0062(16) 0.0120(16) 0.0129(15)
C2 0.0372(12) 0.0396(13) 0.083(2) -0.0088(14) -0.0161(14) 0.0162(11)
C6 0.0397(12) 0.0602(15) 0.091(2) -0.0233(15) -0.0202(14) 0.0290(11)
C5 0.0497(15) 0.0633(18) 0.124(3) -0.0182(19) -0.0347(18) 0.0288(14)
C10 0.082(2) 0.084(2) 0.063(2) -0.0029(16) -0.0055(17) 0.0447(16)
C20 0.0620(19) 0.061(2) 0.161(4) 0.004(2) 0.047(2) 0.0242(16)
C4 0.0719(16) 0.0577(16) 0.089(2) -0.0230(16) -0.0357(17) 0.0378(14)
C23 0.079(2) 0.0500(17) 0.074(2) 0.0093(16) -0.0049(18) 0.0202(16)
C3 0.0577(15) 0.0426(14) 0.081(2) -0.0137(14) -0.0279(15) 0.0238(12)
C19 0.0615(17) 0.076(2) 0.166(4) 0.012(2) 0.045(2) 0.0386(16)
C33 0.0446(14) 0.0666(18) 0.116(3) 0.0128(18) 0.0029(17) 0.0302(14)
C7 0.0313(12) 0.0560(16) 0.105(3) -0.0088(16) -0.0003(15) 0.0213(12)
C21 0.0682(17) 0.0560(17) 0.085(2) 0.0029(16) 0.0299(17) 0.0287(14)
C16 0.0617(18) 0.0449(16) 0.0654(19) 0.0042(14) 0.0148(15) 0.0145(14)
C11 0.0611(16) 0.0471(15) 0.0709(19) -0.0026(14) -0.0071(15) 0.0260(13)
C14 0.096(3) 0.094(3) 0.238(6) 0.016(3) -0.067(3) 0.048(2)
C25 0.074(2) 0.048(2) 0.142(3) 0.024(2) -0.032(2) 0.0013(18)
C22 0.0602(16) 0.0542(16) 0.090(2) 0.0033(15) 0.0293(16) 0.0286(13)
C15 0.544(4) 0.301(4) 0.241(4) -0.197(3) -0.312(3) 0.364(3)
C12 0.0930(19) 0.0658(18) 0.106(3) -0.0256(17) -0.0505(19) 0.0504(15)
C34 0.138(3) 0.095(2) 0.094(3) -0.026(2) -0.052(2) 0.070(2)
C39 0.170(5) 0.235(6) 0.117(4) -0.084(4) -0.031(3) 0.105(4)
C26 0.111(2) 0.0717(19) 0.103(3) -0.0038(19) -0.002(2) 0.0606(17)
C18 0.064(2) 0.061(2) 0.100(3) 0.0051(19) 0.0349(19) 0.0139(18)
C27 0.075(2) 0.067(2) 0.236(6) 0.010(3) 0.049(3) 0.028(2)
C28 0.074(3) 0.195(7) 0.196(6) -0.016(5) 0.025(4) 0.016(4)
C40 0.137(3) 0.232(4) 0.103(3) 0.047(3) 0.021(3) 0.136(3)
C35 0.157(2) 0.187(3) 0.099(3) -0.074(2) -0.069(2) 0.1438(19)
C30 0.049(3) 0.382(12) 0.148(5) 0.041(7) 0.017(3) 0.027(5)
C24 0.095(3) 0.078(3) 0.072(2) 0.019(2) -0.001(2) -0.008(2)
C29 0.098(4) 0.412(10) 0.358(10) -0.155(9) 0.058(5) 0.102(5)
C36 0.222(4) 0.192(4) 0.165(4) -0.108(3) -0.118(3) 0.152(3)
C37 0.225(3) 0.232(4) 0.147(4) -0.120(3) -0.125(3) 0.179(3)
C38 0.311(6) 0.223(5) 0.080(3) -0.028(3) -0.032(4) 0.191(4)
C13 0.131(4) 0.122(4) 0.104(3) 0.023(3) -0.022(3) 0.054(3)

loop_
_atom_type_symbol
_atom_type_description
_atom_type_scat_dispersion_real
_atom_type_scat_dispersion_imag
_atom_type_scat_source
C C 0.0033 0.0016 'International Tables Vol C Tables 4.2.6.8 and 6.1.1.4'
H H 0.0000 0.0000 'International Tables Vol C Tables 4.2.6.8 and 6.1.1.4'
Mg Mg 0.0486 0.0363 'International Tables Vol C Tables 4.2.6.8 and 6.1.1.4'
N N 0.0061 0.0033 'International Tables Vol C Tables 4.2.6.8 and 6.1.1.4'
O O 0.0106 0.0060 'International Tables Vol C Tables 4.2.6.8 and 6.1.1.4'

loop_
_geom_angle_atom_site_label_1
_geom_angle_atom_site_label_2
_geom_angle_atom_site_label_3
_geom_angle
_geom_angle_site_symmetry_1
_geom_angle_site_symmetry_3
O2 Mg1 Mg4 87.10(7) . .
O2 Mg1 O3 101.33(9) . .
O2 Mg1 O4 95.34(10) . 2_655
O2 Mg1 N1 91.92(10) . .
O2 Mg1 C16 24.16(9) . .
O1 Mg1 Mg4 137.62(7) . .
O1 Mg1 O2 133.22(9) . .
O1 Mg1 O3 124.09(9) . .
O1 Mg1 O4 94.34(10) . 2_655
O1 Mg1 N1 87.26(10) . .
O1 Mg1 C16 114.42(9) . .
O3 Mg1 Mg4 31.34(6) . .
O3 Mg1 N1 78.39(9) . .
O3 Mg1 C16 112.98(9) . .
O4 Mg1 Mg4 64.71(6) 2_655 .
O4 Mg1 O3 91.23(9) 2_655 .
O4 Mg1 N1 168.36(9) 2_655 .
O4 Mg1 C16 114.98(11) 2_655 .
N1 Mg1 Mg4 106.69(7) . .
N1 Mg1 C16 74.48(11) . .
C16 Mg1 Mg4 107.90(7) . .
Mg1 Mg4 Mg1 102.59(3) 2_655 .
Mg1 Mg4 Mg1 102.59(3) . 3_665
Mg1 Mg4 Mg1 102.59(3) 2_655 3_665
O5 Mg4 Mg1 64.80(6) 3_665 .
O5 Mg4 Mg1 145.31(6) 3_665 3_665
O5 Mg4 Mg1 111.57(6) 2_655 .
O5 Mg4 Mg1 64.80(6) 2_655 3_665
O5 Mg4 Mg1 111.57(6) . 3_665
O5 Mg4 Mg1 145.31(6) 2_655 2_655
O5 Mg4 Mg1 145.31(6) . .
O5 Mg4 Mg1 111.57(6) 3_665 2_655
O5 Mg4 Mg1 64.80(6) . 2_655
O5 Mg4 O5 89.00(9) 3_665 2_655
O5 Mg4 O5 89.00(9) . 2_655
O5 Mg4 O5 89.00(9) . 3_665
O5 Mg4 O3 176.07(8) 3_665 3_665
O5 Mg4 O3 87.58(8) . 2_655
O5 Mg4 O3 176.07(8) 2_655 2_655
O5 Mg4 O3 87.58(8) 2_655 3_665
O5 Mg4 O3 92.86(8) 3_665 2_655
O5 Mg4 O3 87.58(8) 3_665 .
O5 Mg4 O3 92.86(8) . 3_665
O5 Mg4 O3 92.86(8) 2_655 .
O5 Mg4 O3 176.07(8) . .
O3 Mg4 Mg1 72.36(6) 2_655 .
O3 Mg4 Mg1 72.36(6) 3_665 2_655
O3 Mg4 Mg1 114.80(8) 2_655 3_665
O3 Mg4 Mg1 114.80(8) 3_665 .
O3 Mg4 Mg1 114.80(8) . 2_655
O3 Mg4 Mg1 30.83(5) . .
O3 Mg4 Mg1 30.83(5) 3_665 3_665
O3 Mg4 Mg1 30.83(5) 2_655 2_655
O3 Mg4 Mg1 72.36(6) . 3_665
O3 Mg4 O3 90.68(9) 3_665 .
O3 Mg4 O3 90.68(9) 2_655 .
O3 Mg4 O3 90.68(9) 2_655 3_665
Mg4 O5 H5 124.8(11) . .
C34 O5 Mg4 121.6(2) . .
C34 O5 H5 107.0(7) . .
C16 O2 Mg1 119.42(19) . .
C1 O1 Mg1 131.9(2) . .
Mg1 O3 Mg4 117.83(10) . .
C31 O3 Mg1 116.05(16) . .
C31 O3 Mg4 125.39(16) . .
C31 O4 Mg1 139.9(2) . 3_665
C32 N1 Mg1 104.16(19) . .
C32 N1 C22 111.6(2) . .
C7 N1 Mg1 111.6(2) . .
C7 N1 C32 113.4(3) . .
C7 N1 C22 109.4(2) . .
C22 N1 Mg1 106.4(2) . .
C9 C8 C2 110.1(3) . .
C9 C8 C11 110.6(3) . .
C10 C8 C9 107.2(2) . .
C10 C8 C2 110.9(3) . .
C10 C8 C11 109.0(3) . .
C11 C8 C2 109.0(2) . .
O3 C31 C32 117.4(2) . .
O4 C31 O3 123.9(3) . .
O4 C31 C32 118.7(3) . .
O1 C1 C2 122.7(3) . .
O1 C1 C6 120.1(3) . .
C6 C1 C2 117.2(3) . .
N1 C32 C31 110.4(3) . .
N1 C32 H32 105.3 . .
N1 C32 C33 117.2(3) . .
C31 C32 H32 105.3 . .
C31 C32 C33 112.2(3) . .
C33 C32 H32 105.3 . .
C8 C9 H9A 109.5 . .
C8 C9 H9B 109.5 . .
C8 C9 H9C 109.5 . .
H9A C9 H9B 109.5 . .
H9A C9 H9C 109.5 . .
H9B C9 H9C 109.5 . .
C16 C17 C23 123.0(3) . .
C18 C17 C23 122.9(3) . .
C18 C17 C16 114.1(4) . .
C1 C2 C8 119.2(3) . .
C3 C2 C8 121.8(3) . .
C3 C2 C1 118.8(3) . .
C1 C6 C5 120.4(3) . .
C1 C6 C7 119.4(3) . .
C5 C6 C7 120.2(3) . .
C6 C5 H5A 118.9 . .
C4 C5 C6 122.2(4) . .
C4 C5 H5A 118.9 . .
C8 C10 H10A 109.5 . .
C8 C10 H10B 109.5 . .
C8 C10 H10C 109.5 . .
H10A C10 H10B 109.5 . .
H10A C10 H10C 109.5 . .
H10B C10 H10C 109.5 . .
C19 C20 H20 119.6 . .
C21 C20 H20 119.6 . .
C21 C20 C19 120.8(4) . .
C5 C4 C3 117.7(3) . .
C5 C4 C12 123.0(4) . .
C3 C4 C12 119.2(3) . .
C17 C23 C25 113.3(3) . .
C17 C23 C26 112.5(3) . .
C17 C23 C24 107.3(3) . .
C25 C23 C26 107.5(3) . .
C25 C23 C24 106.6(3) . .
C26 C23 C24 109.4(3) . .
C2 C3 C4 123.6(3) . .
C2 C3 H3 118.2 . .
C4 C3 H3 118.2 . .
C20 C19 C27 120.6(4) . .
C18 C19 C20 115.6(3) . .
C18 C19 C27 123.8(4) . .
C32 C33 H33A 109.5 . .
C32 C33 H33B 109.5 . .
C32 C33 H33C 109.5 . .
H33A C33 H33B 109.5 . .
H33A C33 H33C 109.5 . .
H33B C33 H33C 109.5 . .
N1 C7 C6 112.7(2) . .
N1 C7 H7A 109.1 . .
N1 C7 H7B 109.1 . .
C6 C7 H7A 109.1 . .
C6 C7 H7B 109.1 . .
H7A C7 H7B 107.8 . .
C20 C21 C16 121.9(3) . .
C20 C21 C22 119.8(4) . .
C16 C21 C22 118.2(3) . .
O2 C16 Mg1 36.42(13) . .
O2 C16 C17 121.1(3) . .
O2 C16 C21 119.2(3) . .
C17 C16 Mg1 135.0(3) . .
C21 C16 Mg1 95.8(2) . .
C21 C16 C17 119.7(3) . .
C8 C11 H11A 109.5 . .
C8 C11 H11B 109.5 . .
C8 C11 H11C 109.5 . .
H11A C11 H11B 109.5 . .
H11A C11 H11C 109.5 . .
H11B C11 H11C 109.5 . .
H14A C14 H14B 109.5 . .
H14A C14 H14C 109.5 . .
H14B C14 H14C 109.5 . .
C12 C14 H14A 109.5 . .
C12 C14 H14B 109.5 . .
C12 C14 H14C 109.5 . .
C23 C25 H25A 109.5 . .
C23 C25 H25B 109.5 . .
C23 C25 H25C 109.5 . .
H25A C25 H25B 109.5 . .
H25A C25 H25C 109.5 . .
H25B C25 H25C 109.5 . .
N1 C22 C21 112.9(3) . .
N1 C22 H22A 109.0 . .
N1 C22 H22B 109.0 . .
C21 C22 H22A 109.0 . .
C21 C22 H22B 109.0 . .
H22A C22 H22B 107.8 . .
H15A C15 H15B 109.5 . .
H15A C15 H15C 109.5 . .
H15B C15 H15C 109.5 . .
C12 C15 H15A 109.5 . .
C12 C15 H15B 109.5 . .
C12 C15 H15C 109.5 . .
C4 C12 C14 107.9(4) . .
C15 C12 C4 111.5(4) . .
C15 C12 C14 108.7(4) . .
C15 C12 C13 116.4(4) . .
C13 C12 C4 108.7(3) . .
C13 C12 C14 103.0(4) . .
O5 C34 H34 121.4 . .
C35 C34 O5 117.3(4) . .
C35 C34 H34 121.4 . .
C40 C39 H39 115.4 . .
C38 C39 H39 115.4 . .
C38 C39 C40 129.3(7) . .
C23 C26 H26A 109.5 . .
C23 C26 H26B 109.5 . .
C23 C26 H26C 109.5 . .
H26A C26 H26B 109.5 . .
H26A C26 H26C 109.5 . .
H26B C26 H26C 109.5 . .
C17 C18 H18 116.1 . .
C19 C18 C17 127.8(3) . .
C19 C18 H18 116.1 . .
C28 C27 C19 113.3(5) . .
C28 C27 C29 93.2(7) . .
C30 C27 C19 111.2(5) . .
C30 C27 C28 119.5(5) . .
C30 C27 C29 110.6(7) . .
C29 C27 C19 107.0(4) . .
C27 C28 H28A 109.5 . .
C27 C28 H28B 109.5 . .
C27 C28 H28C 109.5 . .
H28A C28 H28B 109.5 . .
H28A C28 H28C 109.5 . .
H28B C28 H28C 109.5 . .
C39 C40 H40 120.8 . .
C39 C40 C35 118.4(5) . .
C35 C40 H40 120.8 . .
C34 C35 C40 121.2(4) . .
C36 C35 C34 122.0(5) . .
C36 C35 C40 116.5(4) . .
C27 C30 H30A 109.5 . .
C27 C30 H30B 109.5 . .
C27 C30 H30C 109.5 . .
H30A C30 H30B 109.5 . .
H30A C30 H30C 109.5 . .
H30B C30 H30C 109.5 . .
C23 C24 H24A 109.5 . .
C23 C24 H24B 109.5 . .
C23 C24 H24C 109.5 . .
H24A C24 H24B 109.5 . .
H24A C24 H24C 109.5 . .
H24B C24 H24C 109.5 . .
C27 C29 H29A 109.5 . .
C27 C29 H29B 109.5 . .
C27 C29 H29C 109.5 . .
H29A C29 H29B 109.5 . .
H29A C29 H29C 109.5 . .
H29B C29 H29C 109.5 . .
C35 C36 H36 118.7 . .
C37 C36 C35 122.5(6) . .
C37 C36 H36 118.7 . .
C36 C37 H37 121.1 . .
C36 C37 C38 117.8(5) . .
C38 C37 H37 121.1 . .
C39 C38 C37 115.4(5) . .
C39 C38 H38 122.3 . .
C37 C38 H38 122.3 . .
C12 C13 H13A 109.5 . .
C12 C13 H13B 109.5 . .
C12 C13 H13C 109.5 . .
H13A C13 H13B 109.5 . .
H13A C13 H13C 109.5 . .
H13B C13 H13C 109.5 . .

loop_
_geom_bond_atom_site_label_1
_geom_bond_atom_site_label_2
_geom_bond_distance
_geom_bond_site_symmetry_2
Mg1 Mg4 3.5950(12) .
Mg1 O2 1.946(2) .
Mg1 O1 1.916(2) .
Mg1 O3 2.0836(19) .
Mg1 O4 1.999(2) 2_655
Mg1 N1 2.219(3) .
Mg1 C16 2.855(3) .
Mg4 Mg1 3.5950(12) 2_655
Mg4 Mg1 3.5950(12) 3_665
Mg4 O5 2.094(2) 2_655
Mg4 O5 2.094(2) 3_665
Mg4 O5 2.094(2) .
Mg4 O3 2.114(2) 2_655
Mg4 O3 2.114(2) 3_665
Mg4 O3 2.114(2) .
O5 H5 0.868(8) .
O5 C34 1.508(4) .
O2 C16 1.341(4) .
O1 C1 1.312(4) .
O3 C31 1.287(4) .
O4 Mg1 1.999(2) 3_665
O4 C31 1.235(3) .
N1 C32 1.477(4) .
N1 C7 1.467(4) .
N1 C22 1.496(4) .
C8 C9 1.529(4) .
C8 C2 1.552(5) .
C8 C10 1.527(4) .
C8 C11 1.542(4) .
C31 C32 1.528(4) .
C1 C2 1.425(4) .
C1 C6 1.405(5) .
C32 H32 0.9800 .
C32 C33 1.537(5) .
C9 H9A 0.9600 .
C9 H9B 0.9600 .
C9 H9C 0.9600 .
C17 C23 1.485(6) .
C17 C16 1.437(4) .
C17 C18 1.409(5) .
C2 C3 1.371(5) .
C6 C5 1.411(5) .
C6 C7 1.533(5) .
C5 H5A 0.9300 .
C5 C4 1.327(5) .
C10 H10A 0.9600 .
C10 H10B 0.9600 .
C10 H10C 0.9600 .
C20 H20 0.9300 .
C20 C19 1.431(5) .
C20 C21 1.356(5) .
C4 C3 1.394(5) .
C4 C12 1.594(5) .
C23 C25 1.532(5) .
C23 C26 1.533(6) .
C23 C24 1.535(5) .
C3 H3 0.9300 .
C19 C18 1.341(6) .
C19 C27 1.541(6) .
C33 H33A 0.9600 .
C33 H33B 0.9600 .
C33 H33C 0.9600 .
C7 H7A 0.9700 .
C7 H7B 0.9700 .
C21 C16 1.399(6) .
C21 C22 1.523(4) .
C11 H11A 0.9600 .
C11 H11B 0.9600 .
C11 H11C 0.9600 .
C14 H14A 0.9600 .
C14 H14B 0.9600 .
C14 H14C 0.9600 .
C14 C12 1.595(7) .
C25 H25A 0.9600 .
C25 H25B 0.9600 .
C25 H25C 0.9600 .
C22 H22A 0.9700 .
C22 H22B 0.9700 .
C15 H15A 0.9600 .
C15 H15B 0.9600 .
C15 H15C 0.9600 .
C15 C12 1.417(7) .
C12 C13 1.487(6) .
C34 H34 0.9300 .
C34 C35 1.422(6) .
C39 H39 0.9300 .
C39 C40 1.362(7) .
C39 C38 1.221(8) .
C26 H26A 0.9600 .
C26 H26B 0.9600 .
C26 H26C 0.9600 .
C18 H18 0.9300 .
C27 C28 1.464(9) .
C27 C30 1.442(10) .
C27 C29 1.499(11) .
C28 H28A 0.9600 .
C28 H28B 0.9600 .
C28 H28C 0.9600 .
C40 H40 0.9300 .
C40 C35 1.423(7) .
C35 C36 1.381(6) .
C30 H30A 0.9600 .
C30 H30B 0.9600 .
C30 H30C 0.9600 .
C24 H24A 0.9600 .
C24 H24B 0.9600 .
C24 H24C 0.9600 .
C29 H29A 0.9600 .
C29 H29B 0.9600 .
C29 H29C 0.9600 .
C36 H36 0.9300 .
C36 C37 1.371(8) .
C37 H37 0.9300 .
C37 C38 1.520(9) .
C38 H38 0.9300 .
C13 H13A 0.9600 .
C13 H13B 0.9600 .
C13 H13C 0.9600 .

loop_
_geom_torsion_atom_site_label_1
_geom_torsion_atom_site_label_2
_geom_torsion_atom_site_label_3
_geom_torsion_atom_site_label_4
_geom_torsion
_geom_torsion_site_symmetry_1
_geom_torsion_site_symmetry_4
Mg1 Mg4 O5 C34 117.0(2) 2_655 .
Mg1 Mg4 O5 C34 22.8(3) 3_665 .
Mg1 Mg4 O5 C34 -167.9(2) . .
Mg1 Mg4 O3 Mg1 72.19(10) 2_655 .
Mg1 Mg4 O3 Mg1 168.21(11) 3_665 .
Mg1 Mg4 O3 C31 -118.0(2) 2_655 .
Mg1 Mg4 O3 C31 -22.0(2) 3_665 .
Mg1 Mg4 O3 C31 169.8(3) . .
Mg1 O2 C16 C17 125.0(3) . .
Mg1 O2 C16 C21 -55.8(4) . .
Mg1 O1 C1 C2 138.4(2) . .
Mg1 O1 C1 C6 -42.8(3) . .
Mg1 O3 C31 O4 179.8(2) . .
Mg1 O3 C31 C32 -1.4(3) . .
Mg1 O4 C31 O3 38.9(5) 3_665 .
Mg1 O4 C31 C32 -140.0(3) 3_665 .
Mg1 N1 C32 C31 -38.2(3) . .
Mg1 N1 C32 C33 -168.3(2) . .
Mg1 N1 C7 C6 -62.5(3) . .
Mg1 N1 C22 C21 -60.3(3) . .
Mg4 Mg1 O2 C16 149.8(2) . .
Mg4 Mg1 O1 C1 -86.6(2) . .
Mg4 Mg1 O3 C31 -170.8(3) . .
Mg4 Mg1 N1 C32 43.2(2) . .
Mg4 Mg1 N1 C7 165.97(17) . .
Mg4 Mg1 N1 C22 -74.80(16) . .
Mg4 Mg1 C16 O2 -31.8(2) . .
Mg4 Mg1 C16 C17 -114.7(3) . .
Mg4 Mg1 C16 C21 101.67(19) . .
Mg4 O5 C34 C35 132.6(4) . .
Mg4 O3 C31 O4 9.8(4) . .
Mg4 O3 C31 C32 -171.36(19) . .
O5 Mg4 O5 C34 -39.5(3) 2_655 .
O5 Mg4 O5 C34 -128.6(2) 3_665 .
O5 Mg4 O3 Mg1 -11.2(16) . .
O5 Mg4 O3 Mg1 -129.38(11) 2_655 .
O5 Mg4 O3 Mg1 -40.50(11) 3_665 .
O5 Mg4 O3 C31 40.4(2) 2_655 .
O5 Mg4 O3 C31 158.6(15) . .
O5 Mg4 O3 C31 129.3(2) 3_665 .
O5 C34 C35 C40 -12.1(7) . .
O5 C34 C35 C36 175.0(5) . .
O2 Mg1 Mg4 Mg1 -128.97(8) . 3_665
O2 Mg1 Mg4 Mg1 124.85(8) . 2_655
O2 Mg1 Mg4 O5 16.72(9) . 3_665
O2 Mg1 Mg4 O5 61.20(16) . .
O2 Mg1 Mg4 O5 -61.35(11) . 2_655
O2 Mg1 Mg4 O3 -117.46(14) . .
O2 Mg1 Mg4 O3 -158.97(9) . 3_665
O2 Mg1 Mg4 O3 118.69(10) . 2_655
O2 Mg1 O1 C1 115.4(2) . .
O2 Mg1 O3 Mg4 64.66(13) . .
O2 Mg1 O3 C31 -106.1(2) . .
O2 Mg1 N1 C32 130.77(19) . .
O2 Mg1 N1 C7 -106.48(19) . .
O2 Mg1 N1 C22 12.75(17) . .
O2 Mg1 C16 C17 -82.9(4) . .
O2 Mg1 C16 C21 133.5(3) . .
O1 Mg1 Mg4 Mg1 66.91(11) . 3_665
O1 Mg1 Mg4 Mg1 -39.27(12) . 2_655
O1 Mg1 Mg4 O5 -147.40(14) . 3_665
O1 Mg1 Mg4 O5 134.53(14) . 2_655
O1 Mg1 Mg4 O5 -102.92(18) . .
O1 Mg1 Mg4 O3 36.91(14) . 3_665
O1 Mg1 Mg4 O3 -45.42(13) . 2_655
O1 Mg1 Mg4 O3 78.42(16) . .
O1 Mg1 O2 C16 -44.8(3) . .
O1 Mg1 O3 Mg4 -127.12(12) . .
O1 Mg1 O3 C31 62.1(2) . .
O1 Mg1 N1 C32 -96.04(19) . .
O1 Mg1 N1 C7 26.71(19) . .
O1 Mg1 N1 C22 145.94(16) . .
O1 Mg1 C16 O2 145.7(2) . .
O1 Mg1 C16 C17 62.8(4) . .
O1 Mg1 C16 C21 -80.8(2) . .
O1 C1 C2 C8 -6.8(4) . .
O1 C1 C2 C3 177.3(2) . .
O1 C1 C6 C5 -176.7(2) . .
O1 C1 C6 C7 0.8(4) . .
O3 Mg1 Mg4 Mg1 -117.68(12) . 2_655
O3 Mg1 Mg4 Mg1 -11.51(11) . 3_665
O3 Mg1 Mg4 O5 134.18(13) . 3_665
O3 Mg1 Mg4 O5 178.66(19) . .
O3 Mg1 Mg4 O5 56.11(12) . 2_655
O3 Mg1 Mg4 O3 -41.51(11) . 3_665
O3 Mg1 Mg4 O3 -123.84(17) . 2_655
O3 Mg1 O2 C16 121.8(2) . .
O3 Mg1 O1 C1 -48.6(3) . .
O3 Mg1 N1 C32 29.59(18) . .
O3 Mg1 N1 C7 152.3(2) . .
O3 Mg1 N1 C22 -88.42(16) . .
O3 Mg1 C16 O2 -64.9(2) . .
O3 Mg1 C16 C17 -147.8(3) . .
O3 Mg1 C16 C21 68.6(2) . .
O3 Mg4 O5 C34 -157.9(15) . .
O3 Mg4 O5 C34 48.0(2) 3_665 .
O3 Mg4 O5 C34 138.5(2) 2_655 .
O3 Mg4 O3 Mg1 143.01(8) 3_665 .
O3 Mg4 O3 Mg1 52.33(14) 2_655 .
O3 Mg4 O3 C31 -47.2(2) 3_665 .
O3 Mg4 O3 C31 -137.86(18) 2_655 .
O3 C31 C32 N1 29.1(4) . .
O3 C31 C32 C33 161.8(3) . .
O4 Mg1 Mg4 Mg1 133.74(7) 2_655 3_665
O4 Mg1 Mg4 Mg1 27.56(7) 2_655 2_655
O4 Mg1 Mg4 O5 -80.57(9) 2_655 3_665
O4 Mg1 Mg4 O5 -158.64(11) 2_655 2_655
O4 Mg1 Mg4 O5 -36.09(15) 2_655 .
O4 Mg1 Mg4 O3 145.25(13) 2_655 .
O4 Mg1 Mg4 O3 103.74(9) 2_655 3_665
O4 Mg1 Mg4 O3 21.40(9) 2_655 2_655
O4 Mg1 O2 C16 -145.9(2) 2_655 .
O4 Mg1 O1 C1 -143.1(2) 2_655 .
O4 Mg1 O3 Mg4 -31.03(12) 2_655 .
O4 Mg1 O3 C31 158.20(19) 2_655 .
O4 Mg1 N1 C32 2.2(6) 2_655 .
O4 Mg1 N1 C7 125.0(5) 2_655 .
O4 Mg1 N1 C22 -115.8(5) 2_655 .
O4 Mg1 C16 O2 38.0(2) 2_655 .
O4 Mg1 C16 C17 -44.8(4) 2_655 .
O4 Mg1 C16 C21 171.51(19) 2_655 .
O4 C31 C32 N1 -152.0(3) . .
O4 C31 C32 C33 -19.3(4) . .
N1 Mg1 Mg4 Mg1 -37.84(9) . 3_665
N1 Mg1 Mg4 Mg1 -144.01(7) . 2_655
N1 Mg1 Mg4 O5 107.85(10) . 3_665
N1 Mg1 Mg4 O5 29.78(11) . 2_655
N1 Mg1 Mg4 O5 152.33(15) . .
N1 Mg1 Mg4 O3 -150.17(10) . 2_655
N1 Mg1 Mg4 O3 -26.33(13) . .
N1 Mg1 Mg4 O3 -67.84(10) . 3_665
N1 Mg1 O2 C16 43.2(2) . .
N1 Mg1 O1 C1 25.4(2) . .
N1 Mg1 O3 Mg4 154.29(13) . .
N1 Mg1 O3 C31 -16.47(19) . .
N1 Mg1 C16 O2 -134.7(2) . .
N1 Mg1 C16 C17 142.4(4) . .
N1 Mg1 C16 C21 -1.24(19) . .
C8 C2 C3 C4 -177.0(3) . .
C1 C2 C3 C4 -1.2(4) . .
C1 C6 C5 C4 -0.1(5) . .
C1 C6 C7 N1 54.1(4) . .
C32 N1 C7 C6 54.7(4) . .
C32 N1 C22 C21 -173.3(3) . .
C9 C8 C2 C1 -57.5(3) . .
C9 C8 C2 C3 118.2(3) . .
C2 C1 C6 C5 2.2(4) . .
C2 C1 C6 C7 179.7(2) . .
C6 C1 C2 C8 174.3(2) . .
C6 C1 C2 C3 -1.6(4) . .
C6 C5 C4 C3 -2.6(5) . .
C6 C5 C4 C12 179.4(3) . .
C5 C6 C7 N1 -128.4(3) . .
C5 C4 C3 C2 3.3(4) . .
C5 C4 C12 C14 -17.3(4) . .
C5 C4 C12 C15 -136.6(4) . .
C5 C4 C12 C13 93.8(4) . .
C10 C8 C2 C1 -176.0(2) . .
C10 C8 C2 C3 -0.3(4) . .
C20 C19 C18 C17 2.1(7) . .
C20 C19 C27 C28 -174.5(5) . .
C20 C19 C27 C30 47.6(8) . .
C20 C19 C27 C29 -73.2(8) . .
C20 C21 C16 Mg1 151.9(3) . .
C20 C21 C16 O2 -178.5(3) . .
C20 C21 C16 C17 0.8(5) . .
C20 C21 C22 N1 -115.6(4) . .
C23 C17 C16 Mg1 42.2(5) . .
C23 C17 C16 O2 -1.3(5) . .
C23 C17 C16 C21 179.5(3) . .
C23 C17 C18 C19 178.9(4) . .
C3 C4 C12 C14 164.7(3) . .
C3 C4 C12 C15 45.4(5) . .
C3 C4 C12 C13 -84.2(4) . .
C19 C20 C21 C16 -1.7(6) . .
C19 C20 C21 C22 179.8(4) . .
C7 N1 C32 C31 -159.8(3) . .
C7 N1 C32 C33 70.2(4) . .
C7 N1 C22 C21 60.3(4) . .
C7 C6 C5 C4 -177.6(3) . .
C21 C20 C19 C18 0.3(6) . .
C21 C20 C19 C27 178.9(4) . .
C16 Mg1 Mg4 Mg1 137.33(10) . 2_655
C16 Mg1 Mg4 Mg1 -116.49(10) . 3_665
C16 Mg1 Mg4 O5 -48.87(12) . 2_655
C16 Mg1 Mg4 O5 73.68(16) . .
C16 Mg1 Mg4 O5 29.20(11) . 3_665
C16 Mg1 Mg4 O3 131.17(11) . 2_655
C16 Mg1 Mg4 O3 -104.98(14) . .
C16 Mg1 Mg4 O3 -146.49(11) . 3_665
C16 Mg1 O1 C1 97.0(2) . .
C16 Mg1 O3 Mg4 86.87(14) . .
C16 Mg1 O3 C31 -83.9(2) . .
C16 Mg1 N1 C32 147.7(2) . .
C16 Mg1 N1 C7 -89.58(19) . .
C16 Mg1 N1 C22 29.66(16) . .
C16 C17 C23 C25 -172.0(3) . .
C16 C17 C23 C26 -49.8(4) . .
C16 C17 C23 C24 70.6(4) . .
C16 C17 C18 C19 -2.9(6) . .
C16 C21 C22 N1 65.9(4) . .
C11 C8 C2 C1 63.9(3) . .
C11 C8 C2 C3 -120.3(3) . .
C22 N1 C32 C31 76.2(3) . .
C22 N1 C32 C33 -53.9(4) . .
C22 N1 C7 C6 -180.0(3) . .
C22 C21 C16 Mg1 -29.6(3) . .
C22 C21 C16 O2 0.0(5) . .
C22 C21 C16 C17 179.3(3) . .
C12 C4 C3 C2 -178.6(3) . .
C34 C35 C36 C37 176.9(6) . .
C39 C40 C35 C34 -174.8(6) . .
C39 C40 C35 C36 -1.5(8) . .
C18 C17 C23 C25 6.0(5) . .
C18 C17 C23 C26 128.2(4) . .
C18 C17 C23 C24 -111.4(4) . .
C18 C17 C16 Mg1 -135.9(3) . .
C18 C17 C16 O2 -179.4(3) . .
C18 C17 C16 C21 1.3(5) . .
C18 C19 C27 C28 3.9(8) . .
C18 C19 C27 C30 -134.0(7) . .
C18 C19 C27 C29 105.2(7) . .
C27 C19 C18 C17 -176.4(4) . .
C40 C39 C38 C37 -3.3(14) . .
C40 C35 C36 C37 3.7(9) . .
C35 C36 C37 C38 -5.4(10) . .
C36 C37 C38 C39 5.0(11) . .
C38 C39 C40 C35 1.7(13) . .

loop_
_platon_squeeze_void_nr
_platon_squeeze_void_average_x
_platon_squeeze_void_average_y
_platon_squeeze_void_average_z
_platon_squeeze_void_volume
_platon_squeeze_void_count_electrons
_platon_squeeze_void_content
1 0.000 0.000 0.000 932 98 ' '
2 0.667 0.333 0.059 7 1 ' '
3 0.333 0.667 0.262 49 2 ' '
4 0.439 0.406 0.325 13 1 ' '
5 0.593 0.033 0.325 12 1 ' '
6 0.967 0.560 0.325 12 1 ' '
7 0.283 0.284 0.501 245 27 ' '
8 0.716 0.000 0.501 246 27 ' '
9 1.000 0.717 0.501 246 27 ' '
10 0.000 0.000 0.500 19 5 ' '
11 0.032 0.583 0.678 10 1 ' '
12 0.416 0.448 0.678 11 1 ' '
13 0.552 0.968 0.678 10 1 ' '
14 0.667 0.333 0.738 49 2 ' '
15 0.333 0.667 0.940 7 1 ' '
